data_8103922
loop_
_publ_author_name
'Sondergeld, P.'
'Paulus, H.'
'Fuess, H.'

_publ_section_title
;
 Crystal structure of ammonium triiodocadmate monohydrate, (N H4) (Cd I3)
 (H2 O)
;
_journal_name_full 'Zeitschrift fuer Kristallographie (149,1979-)'
_journal_page_first 376
_journal_page_last 377
_journal_volume 208
_journal_year 1993
_chemical_formula_sum 'Cd H6 I3 N O'
_chemical_name_systematic '(N H4) (Cd I3) (H2 O)'
_space_group_IT_number 26
_symmetry_space_group_name_Hall 'P -2a 2a'
_symmetry_space_group_name_H-M 'P 21 m a'
_cell_angle_alpha 90
_cell_angle_beta 90
_cell_angle_gamma 90
_cell_formula_units_Z 4
_cell_length_a 14.833
_cell_length_b 8.696
_cell_length_c 7.455
_cell_volume 961.604
_citation_journal_id_ASTM ZEKRDZ
_cod_data_source_file Sondergeld_ZEKRDZ_1993_1588.cif
_cod_data_source_block H6Cd1I3N1O1
_cod_original_cell_volume 961.6038
_cod_original_sg_symbol_Hall 'P 2c -2 (z,x,y)'
_cod_original_formula_sum 'H6 Cd1 I3 N1 O1'
_cod_database_code 8103922

loop_
_symmetry_equiv_pos_as_xyz
x,y,z
x+1/2,-y,-z
x,-y,z
x+1/2,y,-z

loop_
_atom_site_label
_atom_site_type_symbol
_atom_site_fract_x
_atom_site_fract_y
_atom_site_fract_z
_atom_site_occupancy
_atom_site_U_iso_or_equiv
I2 I-1 0.0594 0.5 0.9414 1 0.0
Cd2 Cd+2 0 0.5 0.2882 1 0.0
I4 I-1 0.8135 0 0.4818 1 0.0
Cd1 Cd+2 0.982 0 0.3332 1 0.0
O1 O-2 0.7158 0.833 0.055 1 0.0
I3 I-1 0.8168 0.5 0.3182 1 0.0
I5 I-1 0.08301 0.74959 0.4651 1 0.0
I1 I-1 0.976 0 0.9668 1 0.0
N1 N-3 0.8326 0.667 0.798 1 0.0
